data_7122821
loop_
_publ_author_name
'Carta, Veronica'
'Soto, Miguel A.'
'MacLachlan, Mark J.'

_publ_section_title
;
 Ligand-modulated ring-expansion.
;
_journal_name_full 'Chemical communications (Cambridge, England)'
_journal_paper_doi 10.1039/c8cc09710k
_journal_year 2019
_chemical_compound_source synthesized
_chemical_formula_moiety 'C32 H30 N4 O4 Pd1, 1.722(C1 H1 Cl3), 1.28(C4 H8 O1)'
_chemical_formula_sum 'C38.83 H41.42 Cl5.17 N4 O5.28 Pd'
_chemical_formula_weight 938.19
_space_group_IT_number 14
_symmetry_cell_setting monoclinic
_symmetry_space_group_name_Hall '-P 2ybc'
_symmetry_space_group_name_H-M 'P 1 21/c 1'
_atom_sites_solution_hydrogens difmap
_atom_sites_solution_primary other
_audit_update_record
;
2018-11-20 deposited with the CCDC.
2019-01-07 downloaded from the CCDC.
;
_cell_angle_alpha 90
_cell_angle_beta 94.145(4)
_cell_angle_gamma 90
_cell_formula_units_Z 4
_cell_length_a 11.9782(10)
_cell_length_b 15.6397(12)
_cell_length_c 21.9976(17)
_cell_measurement_reflns_used 9870
_cell_measurement_temperature 100
_cell_measurement_theta_max 27.46
_cell_measurement_theta_min 2.27
_cell_volume 4110.2(6)
_computing_cell_refinement 'Apex3, (Bruker, 2016)'
_computing_data_collection 'Apex3, (Bruker, 2016)'
_computing_data_reduction 'Apex3, (Bruker, 2016)'
_computing_publication_material 'CRYSTALS (Betteridge et al., 2003)'
_computing_structure_refinement 'CRYSTALS (Betteridge et al., 2003)'
_computing_structure_solution 'Superflip (Palatinus & Chapuis, 2007)'
_diffrn_ambient_temperature 100
_diffrn_measured_fraction_theta_full 0.997
_diffrn_measured_fraction_theta_max 0.997
_diffrn_measurement_device Serial
_diffrn_measurement_device_type 'Bruker Apex X8'
_diffrn_measurement_method \w/2\q
_diffrn_radiation_monochromator graphite
_diffrn_radiation_type 'Mo K\a'
_diffrn_radiation_wavelength 0.71073
_diffrn_reflns_av_R_equivalents 0.037
_diffrn_reflns_limit_h_max 15
_diffrn_reflns_limit_h_min -15
_diffrn_reflns_limit_k_max 20
_diffrn_reflns_limit_k_min -20
_diffrn_reflns_limit_l_max 28
_diffrn_reflns_limit_l_min -28
_diffrn_reflns_number 87723
_diffrn_reflns_theta_full 27.494
_diffrn_reflns_theta_max 27.494
_diffrn_reflns_theta_min 1.599
_diffrn_standards_decay_% 0
_diffrn_standards_interval_count 0
_diffrn_standards_interval_time 0
_diffrn_standards_number 0
_exptl_absorpt_coefficient_mu 0.835
_exptl_absorpt_correction_T_max 1.00
_exptl_absorpt_correction_T_min 0.87
_exptl_absorpt_correction_type multi-scan
_exptl_absorpt_process_details 'Apex3, (Bruker, 2016)'
_exptl_crystal_colour yellow
_exptl_crystal_density_diffrn 1.516
_exptl_crystal_density_method 'not measured'
_exptl_crystal_description block
_exptl_crystal_F_000 1913.852
_exptl_crystal_size_max 0.64
_exptl_crystal_size_mid 0.55
_exptl_crystal_size_min 0.48
_refine_diff_density_max 1.90
_refine_diff_density_min -1.57
_refine_ls_extinction_method None
_refine_ls_goodness_of_fit_ref 0.9316
_refine_ls_hydrogen_treatment constr
_refine_ls_matrix_type full
_refine_ls_number_parameters 595
_refine_ls_number_reflns 9395
_refine_ls_number_restraints 3
_refine_ls_R_factor_all 0.0486
_refine_ls_R_factor_gt 0.0416
_refine_ls_shift/su_max 0.0013703
_refine_ls_shift/su_mean 0.0000391
_refine_ls_structure_factor_coef Fsqd
_refine_ls_weighting_details
;
 Method, part 1, Chebychev polynomial, (Watkin, 1994, Prince, 1982) 
 [weight] = 1.0/[A~0~*T~0~(x)+A~1~*T~1~(x) ... +A~n-1~]*T~n-1~(x)] 
 where A~i~ are the Chebychev coefficients listed below and x= Fcalc/Fmax 
 Method = Robust Weighting (Prince, 1982) 
 W = [weight] * [1-(deltaF/6*sigmaF)^2^]^2^ 
 A~i~ are: 
 4.62 6.81 3.11 0.790 
;
_refine_ls_weighting_scheme calc
_refine_ls_wR_factor_all 0.1001
_refine_ls_wR_factor_gt 0.0952
_refine_ls_wR_factor_ref 0.1001
_reflns_limit_h_max 15
_reflns_limit_h_min -15
_reflns_limit_k_max 20
_reflns_limit_k_min 0
_reflns_limit_l_max 28
_reflns_limit_l_min 0
_reflns_number_gt 8181
_reflns_number_total 9433
_reflns_threshold_expression I>2.0\s(I)
_oxford_diffrn_Wilson_B_factor 1.64
_oxford_diffrn_Wilson_scale 334.71
_oxford_refine_ls_r_factor_ref 0.0486
_oxford_refine_ls_scale 0.073061(12)
_oxford_reflns_number_all 9397
_oxford_reflns_threshold_expression_ref I>0.0\s(I)
_cod_data_source_file c8cc09710k2.cif
_cod_data_source_block 3-lut-dimer
_cod_depositor_comments
;
The following automatic conversions were performed:

'_atom_sites_solution_primary' value 'Other' changed to 'other'
according to
/home/data/users/saulius/crontab/automatic-downloads/rss-feeds/RSC/lib/dictionaries/cif_core.dic
dictionary named 'cif_core.dic' version 2.4.2 from 2011-04-26.

Automatic conversion script
Id: cif_fix_values 4973 2017-02-22 13:04:09Z antanas 
;
_cod_original_sg_symbol_Hall '-P 2ybc '
_cod_original_sg_symbol_H-M 'P 21/c '
_cod_original_formula_sum 'C38.83 H41.42 Cl5.17 N4 O5.28 Pd1'
_cod_database_code 7122821

loop_
_symmetry_equiv_pos_as_xyz
x,y,z
-x,-y,-z
x,-y+1/2,z+1/2
-x,y+1/2,-z+1/2

loop_
_atom_site_label
_atom_site_type_symbol
_atom_site_fract_x
_atom_site_fract_y
_atom_site_fract_z
_atom_site_U_iso_or_equiv
_atom_site_occupancy
_atom_site_adp_type
_atom_site_refinement_flags_posn
_atom_site_disorder_group
C1 C 1.1473(2) 0.28967(19) 0.04219(13) 0.0274 1.0000 Uani . .
C2 C 1.1064(3) 0.2790(2) 0.10406(14) 0.0324 1.0000 Uani . .
O3 O 0.99426(19) 0.24666(15) 0.09865(9) 0.0338 1.0000 Uani . .
C4 C 0.9375(2) 0.24247(18) 0.15075(13) 0.0268 1.0000 Uani . .
C5 C 0.9824(2) 0.26210(19) 0.20877(13) 0.0272 1.0000 Uani . .
C6 C 0.9148(2) 0.25758(18) 0.25788(12) 0.0248 1.0000 Uani . .
C7 C 0.8030(2) 0.23283(17) 0.25013(12) 0.0222 1.0000 Uani . .
C8 C 0.7601(2) 0.21241(19) 0.19157(13) 0.0266 1.0000 Uani . .
C9 C 0.8256(3) 0.2168(2) 0.14194(13) 0.0306 1.0000 Uani . .
C10 C 0.7298(2) 0.22997(17) 0.30363(12) 0.0222 1.0000 Uani . .
N11 N 0.73956(18) 0.30761(14) 0.34080(10) 0.0205 1.0000 Uani . .
C12 C 0.8027(2) 0.30337(18) 0.39383(12) 0.0234 1.0000 Uani . .
O13 O 0.85373(19) 0.24023(14) 0.41572(10) 0.0325 1.0000 Uani . .
C14 C 0.8082(2) 0.38777(18) 0.42763(11) 0.0216 1.0000 Uani . .
C15 C 0.8659(2) 0.4052(2) 0.48307(13) 0.0269 1.0000 Uani . .
C16 C 0.8623(2) 0.4876(2) 0.50626(13) 0.0285 1.0000 Uani . .
C17 C 0.8008(2) 0.55155(19) 0.47465(12) 0.0244 1.0000 Uani . .
C18 C 0.7437(2) 0.53044(17) 0.41961(11) 0.0209 1.0000 Uani . .
N19 N 0.74980(18) 0.45037(14) 0.39870(9) 0.0191 1.0000 Uani . .
C20 C 0.6724(2) 0.58890(17) 0.37850(11) 0.0200 1.0000 Uani . .
O21 O 0.66100(17) 0.66548(12) 0.39239(9) 0.0248 1.0000 Uani . .
N22 N 0.62711(18) 0.54852(14) 0.32845(10) 0.0197 1.0000 Uani . .
C23 C 0.5549(2) 0.59852(17) 0.28579(11) 0.0202 1.0000 Uani . .
C24 C 0.6121(2) 0.62321(16) 0.22880(11) 0.0207 1.0000 Uani . .
C25 C 0.7218(2) 0.65404(17) 0.23269(12) 0.0229 1.0000 Uani . .
C26 C 0.7767(2) 0.67569(19) 0.18075(13) 0.0254 1.0000 Uani . .
C27 C 0.7206(2) 0.66662(19) 0.12364(12) 0.0262 1.0000 Uani . .
C28 C 0.6103(2) 0.6364(2) 0.11902(13) 0.0298 1.0000 Uani . .
C29 C 0.5576(2) 0.61476(19) 0.17106(13) 0.0256 1.0000 Uani . .
O30 O 0.76564(17) 0.68454(16) 0.06958(9) 0.0329 1.0000 Uani . .
C31 C 0.8826(2) 0.7035(2) 0.07161(13) 0.0294 1.0000 Uani . .
C32 C 0.9182(3) 0.7130(2) 0.00863(14) 0.0312 1.0000 Uani . .
C33 C 0.7542(2) 0.43903(18) 0.18637(12) 0.0257 1.0000 Uani . .
C34 C 0.6372(2) 0.40541(17) 0.18477(12) 0.0233 1.0000 Uani . .
C35 C 0.5792(3) 0.3835(2) 0.12960(13) 0.0321 1.0000 Uani . .
C36 C 0.4731(3) 0.3498(2) 0.12978(15) 0.0376 1.0000 Uani . .
C37 C 0.4245(3) 0.3386(2) 0.18453(16) 0.0338 1.0000 Uani . .
C38 C 0.4838(2) 0.36210(17) 0.23836(14) 0.0258 1.0000 Uani . .
N39 N 0.58864(18) 0.39443(14) 0.23802(10) 0.0202 1.0000 Uani . .
C40 C 0.4358(2) 0.3521(2) 0.29900(15) 0.0308 1.0000 Uani . .
C41 C 1.0497(5) 0.5056(4) 0.2575(3) 0.0418 0.7851 Uani . 1
C42 C 1.1679(5) 0.4710(5) 0.2718(3) 0.0552 0.7851 Uani . 1
C43 C 1.1657(10) 0.4367(9) 0.3381(4) 0.0769 0.7851 Uani . 1
O44 O 1.0560(3) 0.4342(2) 0.35291(15) 0.0463 0.7851 Uani . 1
C45 C 0.9950(7) 0.4944(7) 0.3164(5) 0.0544 0.7851 Uani . 1
C46 C 0.7253(9) 0.4804(6) -0.0812(4) 0.0567 0.4932 Uani . 6
C47 C 0.8452(8) 0.4637(6) -0.0530(4) 0.0483 0.4932 Uani . 6
C48 C 0.8337(10) 0.4304(6) 0.0174(6) 0.0590 0.4932 Uani . 6
C49 C 0.6629(12) 0.4944(10) -0.0262(6) 0.0476 0.4932 Uani . 6
O50 O 0.7166(8) 0.4528(5) 0.0226(4) 0.0874 0.4932 Uani . 6
C51 C 1.0770(17) 0.5276(17) 0.2828(10) 0.0518 0.2149 Uani D 2
C52 C 0.7934(9) 0.4379(5) -0.0434(3) 0.0438 0.5068 Uani . 5
C53 C 0.5185(4) 0.1703(3) 0.01712(18) 0.0482 1.0000 Uani . .
Pd1 Pd 0.672296(15) 0.424007(12) 0.320580(8) 0.0167 1.0000 Uani . .
Cl42 Cl 0.60896(17) 0.25461(11) -0.00341(8) 0.0253 0.5276 Uani . 3
Cl43 Cl 0.4713(3) 0.1083(2) -0.04367(16) 0.0760 0.5276 Uani . 3
Cl44 Cl 0.5947(3) 0.09152(18) 0.0601(2) 0.0632 0.5276 Uani . 3
Cl1 Cl 0.8610(2) 0.4637(2) 0.02654(12) 0.0569 0.5068 Uani . 5
Cl2 Cl 0.8636(3) 0.48485(15) -0.10244(12) 0.0952 0.5068 Uani . 5
Cl3 Cl 0.6532(4) 0.4732(3) -0.0462(2) 0.0793 0.5068 Uani . 5
Cl6 Cl 1.0486(9) 0.5161(5) 0.2063(4) 0.1034 0.2149 Uani D 2
Cl15 Cl 0.9616(7) 0.5117(6) 0.3230(5) 0.0607 0.2149 Uani D 2
Cl18 Cl 1.1846(10) 0.4639(12) 0.3150(9) 0.1463 0.2149 Uani D 2
Cl5 Cl 0.4314(3) 0.1435(2) -0.05009(16) 0.0631 0.4724 Uani . 4
Cl4 Cl 0.5937(8) 0.0983(6) 0.0540(6) 0.1653 0.4724 Uani . 4
Cl14 Cl 0.6074(7) 0.2434(5) -0.0017(4) 0.1670 0.4724 Uani . 4
H331 H 0.7682 0.4628 0.1484 0.0391 1.0000 Uiso R .
H333 H 0.7647 0.4827 0.2157 0.0385 1.0000 Uiso R .
H332 H 0.8051 0.3959 0.1953 0.0393 1.0000 Uiso R .
H351 H 0.6126 0.3927 0.0933 0.0384 1.0000 Uiso R .
H361 H 0.4344 0.3354 0.0932 0.0438 1.0000 Uiso R .
H371 H 0.3532 0.3154 0.1855 0.0398 1.0000 Uiso R .
H401 H 0.3619 0.3284 0.2939 0.0456 1.0000 Uiso R .
H403 H 0.4309 0.4075 0.3181 0.0457 1.0000 Uiso R .
H402 H 0.4834 0.3165 0.3254 0.0465 1.0000 Uiso R .
H231 H 0.5348 0.6509 0.3062 0.0252 1.0000 Uiso R .
H232 H 0.4880 0.5646 0.2740 0.0250 1.0000 Uiso R .
H291 H 0.4838 0.5921 0.1670 0.0298 1.0000 Uiso R .
H281 H 0.5712 0.6303 0.0814 0.0360 1.0000 Uiso R .
H312 H 0.8985 0.7573 0.0939 0.0384 1.0000 Uiso R .
H311 H 0.9255 0.6570 0.0937 0.0378 1.0000 Uiso R .
H321 H 0.9960 0.7221 0.0057 0.0368 1.0000 Uiso R .
H11 H 1.2240 0.2977 0.0395 0.0326 1.0000 Uiso R .
H22 H 1.1537 0.2375 0.1281 0.0405 1.0000 Uiso R .
H21 H 1.1081 0.3349 0.1250 0.0402 1.0000 Uiso R .
H51 H 1.0578 0.2783 0.2149 0.0323 1.0000 Uiso R .
H61 H 0.9459 0.2729 0.2967 0.0286 1.0000 Uiso R .
H101 H 0.7522 0.1817 0.3292 0.0268 1.0000 Uiso R .
H102 H 0.6509 0.2230 0.2883 0.0268 1.0000 Uiso R .
H151 H 0.9052 0.3610 0.5037 0.0322 1.0000 Uiso R .
H161 H 0.9022 0.5005 0.5430 0.0344 1.0000 Uiso R .
H171 H 0.7982 0.6080 0.4891 0.0294 1.0000 Uiso R .
H81 H 0.6849 0.1961 0.1850 0.0317 1.0000 Uiso R .
H91 H 0.7941 0.2033 0.1030 0.0367 1.0000 Uiso R .
H261 H 0.8510 0.6950 0.1841 0.0296 1.0000 Uiso R .
H251 H 0.7608 0.6597 0.2713 0.0282 1.0000 Uiso R .
H521 H 0.7934 0.3760 -0.0487 0.0481 0.5068 Uiso R 5
H452 H 0.9969 0.5491 0.3380 0.0541 0.7851 Uiso R 1
H451 H 0.9192 0.4725 0.3083 0.0540 0.7851 Uiso R 1
H411 H 1.0486 0.5659 0.2458 0.0511 0.7851 Uiso R 1
H412 H 1.0087 0.4700 0.2267 0.0515 0.7851 Uiso R 1
H421 H 1.2232 0.5148 0.2674 0.0664 0.7851 Uiso R 1
H422 H 1.1803 0.4245 0.2450 0.0666 0.7851 Uiso R 1
H432 H 1.2054 0.4775 0.3652 0.0897 0.7851 Uiso R 1
H431 H 1.1976 0.3813 0.3436 0.0894 0.7851 Uiso R 1
H511 H 1.1004 0.5871 0.2889 0.0651 0.2149 Uiso R 2
H462 H 0.7263 0.5289 -0.1075 0.0662 0.4932 Uiso R 6
H461 H 0.6986 0.4317 -0.1038 0.0662 0.4932 Uiso R 6
H471 H 0.8928 0.5142 -0.0543 0.0610 0.4932 Uiso R 6
H472 H 0.8804 0.4195 -0.0765 0.0611 0.4932 Uiso R 6
H482 H 0.8844 0.4598 0.0460 0.0654 0.4932 Uiso R 6
H481 H 0.8435 0.3697 0.0207 0.0652 0.4932 Uiso R 6
H492 H 0.6586 0.5546 -0.0175 0.0559 0.4932 Uiso R 6
H491 H 0.5879 0.4719 -0.0327 0.0563 0.4932 Uiso R 6
H531 H 0.4719 0.1956 0.0453 0.0614 0.4724 Uiso R .

loop_
_atom_site_aniso_label
_atom_site_aniso_U_11
_atom_site_aniso_U_22
_atom_site_aniso_U_33
_atom_site_aniso_U_23
_atom_site_aniso_U_13
_atom_site_aniso_U_12
C1 0.0269(13) 0.0305(14) 0.0254(13) 0.0005(11) 0.0051(11) 0.0005(11)
C2 0.0291(14) 0.0436(17) 0.0253(14) 0.0032(13) 0.0078(11) 0.0026(13)
O3 0.0358(11) 0.0455(13) 0.0217(10) -0.0043(9) 0.0126(9) -0.0049(10)
C4 0.0308(14) 0.0263(13) 0.0244(13) 0.0005(11) 0.0106(11) 0.0030(11)
C5 0.0228(13) 0.0320(14) 0.0275(14) 0.0003(11) 0.0054(11) 0.0026(11)
C6 0.0266(13) 0.0291(14) 0.0189(12) 0.0005(10) 0.0022(10) 0.0025(11)
C7 0.0247(12) 0.0200(12) 0.0227(12) 0.0009(10) 0.0066(10) 0.0033(10)
C8 0.0237(13) 0.0295(14) 0.0272(14) -0.0021(11) 0.0050(11) -0.0021(11)
C9 0.0355(15) 0.0355(16) 0.0214(13) -0.0046(11) 0.0048(11) -0.0006(12)
C10 0.0240(12) 0.0210(12) 0.0223(12) 0.0018(10) 0.0070(10) 0.0016(10)
N11 0.0223(10) 0.0209(10) 0.0187(10) 0.0012(8) 0.0045(8) 0.0032(8)
C12 0.0243(12) 0.0247(13) 0.0217(12) 0.0044(10) 0.0047(10) 0.0019(10)
O13 0.0389(12) 0.0292(11) 0.0287(10) 0.0038(8) -0.0030(9) 0.0088(9)
C14 0.0190(11) 0.0289(13) 0.0175(11) 0.0050(10) 0.0059(9) 0.0007(10)
C15 0.0240(13) 0.0352(15) 0.0215(12) 0.0047(11) 0.0018(10) 0.0023(11)
C16 0.0252(13) 0.0411(16) 0.0191(12) -0.0013(11) 0.0004(10) -0.0024(12)
C17 0.0246(13) 0.0288(14) 0.0200(12) -0.0024(10) 0.0039(10) -0.0043(10)
C18 0.0217(12) 0.0259(13) 0.0159(11) 0.0003(10) 0.0076(9) -0.0037(10)
N19 0.0194(10) 0.0245(11) 0.0140(9) 0.0015(8) 0.0054(8) 0.0006(8)
C20 0.0203(11) 0.0229(12) 0.0175(11) 0.0007(9) 0.0058(9) -0.0036(9)
O21 0.0297(10) 0.0217(9) 0.0232(9) -0.0023(7) 0.0033(8) -0.0015(8)
N22 0.0226(10) 0.0198(10) 0.0174(10) 0.0007(8) 0.0055(8) 0.0004(8)
C23 0.0198(11) 0.0221(12) 0.0192(11) 0.0005(9) 0.0037(9) 0.0014(9)
C24 0.0253(12) 0.0191(12) 0.0179(11) 0.0012(9) 0.0030(10) 0.0037(10)
C25 0.0261(13) 0.0244(13) 0.0184(12) 0.0008(10) 0.0025(10) -0.0018(10)
C26 0.0223(13) 0.0300(14) 0.0240(13) 0.0017(11) 0.0022(10) -0.0030(11)
C27 0.0279(14) 0.0309(14) 0.0207(12) 0.0036(11) 0.0072(10) 0.0008(11)
C28 0.0298(14) 0.0424(17) 0.0167(12) 0.0002(11) -0.0013(10) 0.0005(12)
C29 0.0221(12) 0.0316(14) 0.0231(13) 0.0000(11) 0.0013(10) -0.0015(11)
O30 0.0274(10) 0.0530(14) 0.0185(9) 0.0054(9) 0.0039(8) -0.0036(9)
C31 0.0261(13) 0.0387(16) 0.0236(13) 0.0046(12) 0.0027(11) -0.0045(12)
C32 0.0277(14) 0.0400(17) 0.0264(14) 0.0015(12) 0.0060(11) -0.0021(12)
C33 0.0327(14) 0.0282(14) 0.0171(12) 0.0004(10) 0.0073(10) -0.0005(11)
C34 0.0299(13) 0.0199(12) 0.0199(12) -0.0006(10) 0.0020(10) 0.0038(10)
C35 0.0445(17) 0.0298(15) 0.0213(13) -0.0025(11) -0.0030(12) 0.0019(13)
C36 0.0458(18) 0.0329(16) 0.0315(16) -0.0084(13) -0.0150(14) -0.0007(14)
C37 0.0267(14) 0.0300(15) 0.0437(18) -0.0087(13) -0.0047(13) -0.0042(12)
C38 0.0250(13) 0.0187(12) 0.0338(15) -0.0028(11) 0.0017(11) 0.0011(10)
N39 0.0218(10) 0.0168(10) 0.0218(10) -0.0006(8) 0.0005(8) 0.0014(8)
C40 0.0244(13) 0.0283(14) 0.0407(16) -0.0038(12) 0.0082(12) -0.0044(11)
C41 0.036(3) 0.049(3) 0.041(3) 0.010(2) 0.006(2) -0.004(2)
C42 0.040(3) 0.061(4) 0.066(4) -0.004(3) 0.013(3) -0.010(3)
C43 0.076(6) 0.108(9) 0.050(4) 0.001(4) 0.026(4) 0.039(5)
O44 0.0466(18) 0.059(2) 0.0339(16) -0.0028(15) 0.0048(14) -0.0131(16)
C45 0.036(5) 0.076(5) 0.053(4) -0.018(3) 0.012(3) -0.002(3)
C46 0.073(6) 0.052(5) 0.043(5) -0.014(4) -0.010(4) 0.008(5)
C47 0.051(5) 0.035(4) 0.060(6) -0.003(4) 0.007(4) 0.008(4)
C48 0.058(6) 0.033(5) 0.089(9) -0.013(5) 0.022(6) -0.008(4)
C49 0.043(6) 0.061(9) 0.038(6) 0.008(5) 0.005(5) 0.008(5)
O50 0.108(6) 0.076(5) 0.083(5) 0.033(4) 0.042(5) 0.023(5)
C51 0.040(11) 0.065(15) 0.050(13) 0.002(11) 0.000(9) -0.003(10)
C52 0.075(6) 0.031(4) 0.026(3) 0.001(3) 0.008(4) -0.015(4)
C53 0.055(2) 0.046(2) 0.045(2) -0.0018(17) 0.0181(17) 0.0002(18)
Pd1 0.01833(10) 0.01813(10) 0.01408(9) 0.00069(7) 0.00365(6) 0.00030(7)
Cl42 0.0368(8) 0.0157(6) 0.0249(7) 0.0067(5) 0.0117(6) -0.0035(6)
Cl43 0.089(2) 0.079(2) 0.0593(16) -0.0159(16) 0.0047(15) -0.0125(16)
Cl44 0.0467(15) 0.0359(11) 0.113(2) 0.0505(15) 0.0448(16) 0.0217(11)
Cl1 0.0601(15) 0.0654(18) 0.0441(11) -0.0097(12) -0.0036(10) 0.0010(13)
Cl2 0.198(4) 0.0394(10) 0.0557(13) -0.0005(10) 0.0618(18) -0.0249(15)
Cl3 0.0693(19) 0.057(2) 0.105(4) 0.008(2) -0.040(3) -0.0044(15)
Cl6 0.142(7) 0.081(5) 0.091(5) -0.021(4) 0.033(5) -0.024(5)
Cl15 0.042(4) 0.078(5) 0.062(4) 0.025(4) 0.013(3) -0.010(3)
Cl18 0.056(5) 0.143(13) 0.23(2) -0.052(15) -0.033(10) 0.053(7)
Cl5 0.072(2) 0.0623(19) 0.0535(14) 0.0064(14) -0.0060(14) -0.0167(14)
Cl4 0.098(5) 0.178(8) 0.224(10) -0.007(7) 0.041(6) 0.007(5)
Cl14 0.185(6) 0.156(6) 0.175(6) -0.080(5) 0.119(5) -0.086(5)

loop_
_atom_type_symbol
_atom_type_scat_dispersion_real
_atom_type_scat_dispersion_imag
_atom_type_scat_Cromer_Mann_a1
_atom_type_scat_Cromer_Mann_b1
_atom_type_scat_Cromer_Mann_a2
_atom_type_scat_Cromer_Mann_b2
_atom_type_scat_Cromer_Mann_a3
_atom_type_scat_Cromer_Mann_b3
_atom_type_scat_Cromer_Mann_a4
_atom_type_scat_Cromer_Mann_b4
_atom_type_scat_Cromer_Mann_c
_atom_type_scat_source
C 0.0033 0.0016 2.3100 20.8439 1.0200 10.2075 1.5886 0.5687 0.8650 51.6512 0.2156 'International Tables Vol C 4.2.6.8 and 6.1.1.4'
H 0.0000 0.0000 0.4930 10.5109 0.3229 26.1257 0.1402 3.1424 0.0408 57.7998 0.0030 'International Tables Vol C 4.2.6.8 and 6.1.1.4'
N 0.0061 0.0033 12.2126 0.0057 3.1322 9.8933 2.0125 28.9975 1.1663 0.5826 -11.5290 'International Tables Vol C 4.2.6.8 and 6.1.1.4'
O 0.0106 0.0060 3.0485 13.2771 2.2868 5.7011 1.5463 0.3239 0.8670 32.9089 0.2508 'International Tables Vol C 4.2.6.8 and 6.1.1.4'
Pd -0.9988 1.0072 19.3319 0.6987 15.5017 7.9893 5.2954 25.2052 0.6058 76.8986 5.2659 'International Tables Vol C 4.2.6.8 and 6.1.1.4'
Cl 0.1484 0.1585 11.4604 0.0104 7.1964 1.1662 6.2556 18.5194 1.6455 47.7784 -9.5574 'International Tables Vol C 4.2.6.8 and 6.1.1.4'

loop_
_geom_angle_atom_site_label_1
_geom_angle_site_symmetry_1
_geom_angle_atom_site_label_2
_geom_angle_atom_site_label_3
_geom_angle_site_symmetry_3
_geom_angle
_geom_angle_publ_flag
C32 2_765 C1 C2 . 123.8(3) yes
C32 2_765 C1 H11 . 118.5 no
C2 . C1 H11 . 117.7 no
C1 . C2 O3 . 109.4(2) yes
C1 . C2 H22 . 110.4 no
O3 . C2 H22 . 108.1 no
C1 . C2 H21 . 109.2 no
O3 . C2 H21 . 109.8 no
H22 . C2 H21 . 109.9 no
C2 . O3 C4 . 117.7(2) yes
O3 . C4 C5 . 125.1(3) yes
O3 . C4 C9 . 115.1(3) yes
C5 . C4 C9 . 119.8(3) yes
C4 . C5 C6 . 119.6(3) yes
C4 . C5 H51 . 119.9 no
C6 . C5 H51 . 120.5 no
C5 . C6 C7 . 121.7(3) yes
C5 . C6 H61 . 118.4 no
C7 . C6 H61 . 119.9 no
C6 . C7 C8 . 117.8(2) yes
C6 . C7 C10 . 121.2(2) yes
C8 . C7 C10 . 121.0(2) yes
C7 . C8 C9 . 121.6(3) yes
C7 . C8 H81 . 119.5 no
C9 . C8 H81 . 118.9 no
C4 . C9 C8 . 119.6(3) yes
C4 . C9 H91 . 120.7 no
C8 . C9 H91 . 119.6 no
C7 . C10 N11 . 112.4(2) yes
C7 . C10 H101 . 108.8 no
N11 . C10 H101 . 108.3 no
C7 . C10 H102 . 109.4 no
N11 . C10 H102 . 108.6 no
H101 . C10 H102 . 109.3 no
C10 . N11 C12 . 117.4(2) yes
C10 . N11 Pd1 . 127.43(17) yes
C12 . N11 Pd1 . 115.10(18) yes
N11 . C12 O13 . 127.3(3) yes
N11 . C12 C14 . 112.6(2) yes
O13 . C12 C14 . 120.1(2) yes
C12 . C14 C15 . 127.2(3) yes
C12 . C14 N19 . 113.7(2) yes
C15 . C14 N19 . 119.1(3) yes
C12 . C14 Pd1 . 76.32(14) yes
C15 . C14 Pd1 . 156.4(2) yes
N19 . C14 Pd1 . 37.39(12) yes
C14 . C15 C16 . 118.7(3) yes
C14 . C15 H151 . 118.9 no
C16 . C15 H151 . 122.4 no
C15 . C16 C17 . 120.7(3) yes
C15 . C16 H161 . 119.5 no
C17 . C16 H161 . 119.8 no
C16 . C17 C18 . 118.3(3) yes
C16 . C17 H171 . 122.2 no
C18 . C17 H171 . 119.5 no
C17 . C18 N19 . 119.1(3) yes
C17 . C18 C20 . 127.0(2) yes
N19 . C18 C20 . 113.9(2) yes
C17 . C18 Pd1 . 156.4(2) yes
N19 . C18 Pd1 . 37.28(12) yes
C20 . C18 Pd1 . 76.58(14) yes
C18 . N19 C14 . 124.2(2) yes
C18 . N19 Pd1 . 117.99(18) yes
C14 . N19 Pd1 . 117.83(18) yes
C18 . C20 O21 . 120.2(2) yes
C18 . C20 N22 . 112.5(2) yes
O21 . C20 N22 . 127.3(2) yes
C20 . N22 C23 . 117.4(2) yes
C20 . N22 Pd1 . 115.11(17) yes
C23 . N22 Pd1 . 127.51(17) yes
N22 . C23 C24 . 112.7(2) yes
N22 . C23 H231 . 108.1 no
C24 . C23 H231 . 107.9 no
N22 . C23 H232 . 108.4 no
C24 . C23 H232 . 109.1 no
H231 . C23 H232 . 110.7 no
C23 . C24 C25 . 121.0(2) yes
C23 . C24 C29 . 121.2(2) yes
C25 . C24 C29 . 117.8(2) yes
C24 . C25 C26 . 121.9(2) yes
C24 . C25 H251 . 119.4 no
C26 . C25 H251 . 118.7 no
C25 . C26 C27 . 119.2(3) yes
C25 . C26 H261 . 120.9 no
C27 . C26 H261 . 119.9 no
C26 . C27 C28 . 119.5(2) yes
C26 . C27 O30 . 124.7(3) yes
C28 . C27 O30 . 115.8(2) yes
C27 . C28 C29 . 120.3(3) yes
C27 . C28 H281 . 120.9 no
C29 . C28 H281 . 118.8 no
C24 . C29 C28 . 121.2(3) yes
C24 . C29 H291 . 119.5 no
C28 . C29 H291 . 119.3 no
C27 . O30 C31 . 117.5(2) yes
O30 . C31 C32 . 109.8(2) yes
O30 . C31 H312 . 110.3 no
C32 . C31 H312 . 108.7 no
O30 . C31 H311 . 109.5 no
C32 . C31 H311 . 110.8 no
H312 . C31 H311 . 107.8 no
C31 . C32 C1 2_765 126.4(3) yes
C31 . C32 H321 . 115.3 no
C1 2_765 C32 H321 . 118.2 no
C34 . C33 H331 . 110.2 no
C34 . C33 H333 . 110.5 no
H331 . C33 H333 . 107.3 no
C34 . C33 H332 . 110.6 no
H331 . C33 H332 . 108.7 no
H333 . C33 H332 . 109.4 no
C33 . C34 C35 . 120.9(3) yes
C33 . C34 N39 . 118.9(2) yes
C35 . C34 N39 . 120.2(3) yes
C34 . C35 C36 . 119.5(3) yes
C34 . C35 H351 . 119.4 no
C36 . C35 H351 . 121.0 no
C35 . C36 C37 . 119.8(3) yes
C35 . C36 H361 . 119.6 no
C37 . C36 H361 . 120.6 no
C36 . C37 C38 . 119.2(3) yes
C36 . C37 H371 . 120.9 no
C38 . C37 H371 . 119.9 no
C37 . C38 N39 . 120.9(3) yes
C37 . C38 C40 . 121.8(3) yes
N39 . C38 C40 . 117.4(2) yes
C34 . N39 C38 . 120.5(2) yes
C34 . N39 Pd1 . 121.41(18) yes
C38 . N39 Pd1 . 118.08(18) yes
C38 . C40 H401 . 110.3 no
C38 . C40 H403 . 109.4 no
H401 . C40 H403 . 108.2 no
C38 . C40 H402 . 110.4 no
H401 . C40 H402 . 110.5 no
H403 . C40 H402 . 108.0 no
C42 . C41 C45 . 103.7(6) yes
C42 . C41 H411 . 113.0 no
C45 . C41 H411 . 109.9 no
C42 . C41 H412 . 110.6 no
C45 . C41 H412 . 107.6 no
H411 . C41 H412 . 111.7 no
C41 . C42 C43 . 103.7(6) yes
C41 . C42 H421 . 111.2 no
C43 . C42 H421 . 113.5 no
C41 . C42 H422 . 109.0 no
C43 . C42 H422 . 109.2 no
H421 . C42 H422 . 110.0 no
C42 . C43 O44 . 108.2(8) yes
C42 . C43 H432 . 107.9 no
O44 . C43 H432 . 107.8 no
C42 . C43 H431 . 113.6 no
O44 . C43 H431 . 109.0 no
H432 . C43 H431 . 110.2 no
C43 . O44 C45 . 108.1(6) yes
C41 . C45 O44 . 109.2(5) yes
C41 . C45 H452 . 108.7 no
O44 . C45 H452 . 108.4 no
C41 . C45 H451 . 110.0 no
O44 . C45 H451 . 107.9 no
H452 . C45 H451 . 112.7 no
C47 . C46 C49 . 101.9(8) yes
C47 . C46 H462 . 109.0 no
C49 . C46 H462 . 114.0 no
C47 . C46 H461 . 110.0 no
C49 . C46 H461 . 111.9 no
H462 . C46 H461 . 109.8 no
C46 . C47 C48 . 107.0(9) yes
C46 . C47 H471 . 112.4 no
C48 . C47 H471 . 111.8 no
C46 . C47 H472 . 109.4 no
C48 . C47 H472 . 109.9 no
H471 . C47 H472 . 106.4 no
C47 . C48 O50 . 98.3(9) yes
C47 . C48 H482 . 111.9 no
O50 . C48 H482 . 113.5 no
C47 . C48 H481 . 111.5 no
O50 . C48 H481 . 110.2 no
H482 . C48 H481 . 110.9 no
C46 . C49 O50 . 109.4(11) yes
C46 . C49 H492 . 110.1 no
O50 . C49 H492 . 109.7 no
C46 . C49 H491 . 110.1 no
O50 . C49 H491 . 108.7 no
H492 . C49 H491 . 108.8 no
C48 . O50 C49 . 116.8(9) yes
Cl6 . C51 Cl15 . 112.6(13) yes
Cl6 . C51 Cl18 . 115.6(15) yes
Cl15 . C51 Cl18 . 108.0(14) yes
Cl6 . C51 H511 . 105.7 no
Cl15 . C51 H511 . 107.5 no
Cl18 . C51 H511 . 107.0 no
Cl1 . C52 Cl2 . 109.9(5) yes
Cl1 . C52 Cl3 . 109.9(5) yes
Cl2 . C52 Cl3 . 110.4(5) yes
Cl1 . C52 H521 . 109.4 no
Cl2 . C52 H521 . 108.9 no
Cl3 . C52 H521 . 108.3 no
Cl42 . C53 Cl43 . 113.1(3) yes
Cl42 . C53 Cl44 . 110.5(3) yes
Cl43 . C53 Cl44 . 98.7(3) yes
Cl42 . C53 H531 . 104.7 no
Cl43 . C53 H531 . 124.7 no
Cl44 . C53 H531 . 104.2 no
N39 . Pd1 N22 . 100.05(9) yes
N39 . Pd1 N11 . 98.73(9) yes
N22 . Pd1 N11 . 161.10(9) yes
N39 . Pd1 N19 . 179.14(9) yes
N22 . Pd1 N19 . 80.44(9) yes
N11 . Pd1 N19 . 80.74(9) yes
N39 . Pd1 C14 . 154.70(8) yes
N22 . Pd1 C14 . 105.22(8) yes
N11 . Pd1 C14 . 55.97(9) yes
N19 . Pd1 C14 . 24.78(9) yes
N39 . Pd1 C18 . 155.79(8) yes
N22 . Pd1 C18 . 55.74(8) yes
N11 . Pd1 C18 . 105.47(8) yes
N19 . Pd1 C18 . 24.72(9) yes
C14 . Pd1 C18 . 49.50(8) yes

loop_
_geom_bond_atom_site_label_1
_geom_bond_atom_site_label_2
_geom_bond_site_symmetry_2
_geom_bond_distance
_geom_bond_publ_flag
C1 C32 2_765 1.319(4) yes
C1 C2 . 1.489(4) yes
C1 H11 . 0.932 no
C2 O3 . 1.432(4) yes
C2 H22 . 0.989 no
C2 H21 . 0.987 no
O3 C4 . 1.376(3) yes
C4 C5 . 1.383(4) yes
C4 C9 . 1.400(4) yes
C5 C6 . 1.398(4) yes
C5 H51 . 0.938 no
C6 C7 . 1.392(4) yes
C6 H61 . 0.938 no
C7 C8 . 1.389(4) yes
C7 C10 . 1.519(3) yes
C8 C9 . 1.391(4) yes
C8 H81 . 0.937 no
C9 H91 . 0.935 no
C10 N11 . 1.464(3) yes
C10 H101 . 0.969 no
C10 H102 . 0.986 no
N11 C12 . 1.346(3) yes
N11 Pd1 . 2.027(2) yes
C12 O13 . 1.240(3) yes
C12 C14 . 1.514(4) yes
C14 C15 . 1.385(4) yes
C14 N19 . 1.338(3) yes
C14 Pd1 . 2.822(3) yes
C15 C16 . 1.389(4) yes
C15 H151 . 0.934 no
C16 C17 . 1.397(4) yes
C16 H161 . 0.931 no
C17 C18 . 1.387(4) yes
C17 H171 . 0.939 no
C18 N19 . 1.338(3) yes
C18 C20 . 1.507(4) yes
C18 Pd1 . 2.825(3) yes
N19 Pd1 . 1.938(2) yes
C20 O21 . 1.246(3) yes
C20 N22 . 1.349(3) yes
N22 C23 . 1.457(3) yes
N22 Pd1 . 2.032(2) yes
C23 C24 . 1.521(3) yes
C23 H231 . 0.973 no
C23 H232 . 0.980 no
C24 C25 . 1.397(4) yes
C24 C29 . 1.392(4) yes
C25 C26 . 1.400(4) yes
C25 H251 . 0.943 no
C26 C27 . 1.389(4) yes
C26 H261 . 0.937 no
C27 C28 . 1.400(4) yes
C27 O30 . 1.370(3) yes
C28 C29 . 1.388(4) yes
C28 H281 . 0.925 no
C29 H291 . 0.951 no
O30 C31 . 1.429(3) yes
C31 C32 . 1.486(4) yes
C31 H312 . 0.985 no
C31 H311 . 0.997 no
C32 H321 . 0.950 no
C33 C34 . 1.495(4) yes
C33 H331 . 0.940 no
C33 H333 . 0.941 no
C33 H332 . 0.921 no
C34 C35 . 1.397(4) yes
C34 N39 . 1.356(3) yes
C35 C36 . 1.377(5) yes
C35 H351 . 0.931 no
C36 C37 . 1.386(5) yes
C36 H361 . 0.928 no
C37 C38 . 1.386(4) yes
C37 H371 . 0.930 no
C38 N39 . 1.354(3) yes
C38 C40 . 1.499(4) yes
N39 Pd1 . 2.062(2) yes
C40 H401 . 0.958 no
C40 H403 . 0.967 no
C40 H402 . 0.961 no
C41 C42 . 1.528(9) yes
C41 C45 . 1.504(10) yes
C41 H411 . 0.977 no
C41 H412 . 0.980 no
C42 C43 . 1.556(11) yes
C42 H421 . 0.963 no
C42 H422 . 0.953 no
C43 O44 . 1.377(11) yes
C43 H432 . 0.973 no
C43 H431 . 0.951 no
O44 C45 . 1.408(11) yes
C45 H452 . 0.976 no
C45 H451 . 0.974 no
C46 C47 . 1.545(13) yes
C46 C49 . 1.485(15) yes
C46 H462 . 0.954 no
C46 H461 . 0.952 no
C47 C48 . 1.649(17) yes
C47 H471 . 0.975 no
C47 H472 . 0.976 no
C48 O50 . 1.459(14) yes
C48 H482 . 0.960 no
C48 H481 . 0.958 no
C49 O50 . 1.374(16) yes
C49 H492 . 0.963 no
C49 H491 . 0.965 no
C51 Cl6 . 1.70(2) yes
C51 Cl15 . 1.71(2) yes
C51 Cl18 . 1.74(2) yes
C51 H511 . 0.979 no
C52 Cl1 . 1.734(8) yes
C52 Cl2 . 1.757(8) yes
C52 Cl3 . 1.765(11) yes
C52 H521 . 0.975 no
C53 Cl42 . 1.785(5) yes
C53 Cl43 . 1.715(5) yes
C53 Cl44 . 1.767(5) yes
C53 H531 . 0.950 no

loop_
_geom_hbond_atom_site_label_D
_geom_hbond_atom_site_label_H
_geom_hbond_atom_site_label_A
_geom_hbond_site_symmetry_A
_geom_hbond_angle_DHA
_geom_hbond_distance_DH
_geom_hbond_distance_HA
_geom_hbond_distance_DA
_geom_hbond_publ_flag
C35 H351 O50 . 161.0(3) 0.931 2.265 3.159(7) yes
C32 H321 O13 4_755 130.63(9) 0.950 2.421 3.124(7) yes
C2 H22 O21 4_745 131.71(8) 0.989 2.559 3.300(7) yes
C16 H161 O44 2_766 158.57(11) 0.931 2.524 3.407(7) yes
C52 H521 O13 3_554 153.5(2) 0.975 2.127 3.031(7) yes
C51 H511 C8 4_755 156.5(5) 0.979 2.591 3.511(7) yes
C47 H472 O13 3_554 132.8(2) 0.976 2.523 3.266(7) yes
C53 H531 O21 4_645 142.59(12) 0.950 2.224 3.034(7) yes
